data_9017513
loop_
_publ_author_name
'Masquelier, C.'
'd'Yvoire F'
'Collin, G.'

_publ_section_title
;
 Crystal structure of Na7Fe4(AsO4)6 and alpha-Na3Al2(AsO4)3,
 two sodium ion conductors structurally related to II-Na3Fe2(AsO4)3
;
_journal_name_full 'Journal of Solid State Chemistry'
_journal_page_first 33
_journal_page_last 42
_journal_volume 118
_journal_year 1995
_chemical_compound_source Synthetic
_chemical_formula_sum 'Al2 As3 Na3 O12'
_space_group_IT_number 5
_space_group_name_Hall 'C 2y'
_space_group_name_H-M_alt 'C 1 2 1'
_symmetry_space_group_name_H-M 'C 1 2 1'
_cell_angle_alpha 90
_cell_angle_beta 96.95
_cell_angle_gamma 90
_cell_length_a 14.576
_cell_length_b 13.409
_cell_length_c 9.728
_cell_formula_units_Z 8
_cell_volume 1887.363
_database_code_amcsd 0019958
_exptl_crystal_density_diffrn 3.799
_cod_data_source_file inputs/fixed/downloads/17/17197.cif
_cod_data_source_block 17197
_cod_original_formula_sum 'Na3 Al2 As3 O12'
_cod_database_code 9017513
_amcsd_formula_title Na3Al3(AsO4)3

loop_
_space_group_symop_operation_xyz
x,y,z
1/2+x,1/2+y,z
-x,y,-z
1/2-x,1/2+y,-z

loop_
_atom_site_label
_atom_site_fract_x
_atom_site_fract_y
_atom_site_fract_z
_atom_site_U_iso_or_equiv
Na1 0.25120 0.75100 0.23780 0.01824
Na2 0.18440 0.54400 0.26730 0.01596
Na3 0.79840 0.49900 0.17300 0.03027
Na4 0.09980 0.86200 0.07500 0.02432
Na5 0.90020 0.13200 0.40920 0.01507
Na6 0.81320 0.35900 0.51660 0.02482
Al1 0.00000 0.75000 0.50000 0.00709
Al2 0.00000 0.25000 0.00000 0.00709
Al3 0.00000 0.52900 0.50000 0.01039
Al4 0.00000 0.46900 0.00000 0.00671
Al5 0.38770 0.35700 0.28050 0.00760
Al6 0.60950 0.63800 0.22290 0.00735
As1 0.19380 0.64400 0.57410 0.00760
As2 0.80820 0.34800 -0.08270 0.00722
As3 0.49940 0.16200 0.19900 0.00671
As4 0.49330 0.83200 0.29740 0.00735
As5 0.10690 0.93400 0.40530 0.00823
As6 0.89230 0.05800 0.09090 0.00671
O1 0.12820 0.54200 0.57000 0.00963
O2 0.87820 0.45100 -0.08700 0.00963
O3 0.41560 0.25100 0.16900 0.01064
O4 0.57620 0.74600 0.33600 0.01064
O5 0.13020 0.94900 0.57700 0.00861
O6 0.87280 0.04200 -0.08400 0.00861
O7 0.03840 0.43500 0.37400 0.00899
O8 0.95990 0.55100 0.13000 0.00899
O9 0.92770 0.94600 0.15300 0.00912
O10 0.06750 0.05000 0.35400 0.00912
O11 0.74060 0.36000 0.76500 0.01064
O12 0.26660 0.64000 0.72000 0.01064
O13 0.02210 0.64300 0.37800 0.00925
O14 0.97600 0.35100 0.11900 0.00925
O15 0.01870 0.84800 0.36900 0.00849
O16 0.98140 0.14500 0.12600 0.00849
O17 0.62500 0.24900 0.57600 0.00760
O18 0.37600 0.74000 -0.08300 0.00760
O19 0.24880 0.65500 0.43800 0.01153
O20 0.75350 0.35600 0.05500 0.01153
O21 0.60100 0.19500 0.15200 0.01292
O22 0.39700 0.79600 0.35200 0.01292
O23 0.19600 0.89900 0.32600 0.01254
O24 0.80700 0.10100 0.16500 0.01254

loop_
_cod_related_entry_id
_cod_related_entry_database
_cod_related_entry_code
1 AMCSD 0019958
